data_1537520
loop_
_publ_author_name
'Kikuchi, A.'
'Oka, Y.'
'Sawaguchi, E.'

_publ_section_title
;
 Crystal structure determination of Sb S I
;
_journal_name_full 'Journal of the Physical Society of Japan'
_journal_page_first 337
_journal_page_last 354
_journal_volume 23
_journal_year 1967
_chemical_formula_sum 'I S Sb'
_chemical_name_systematic 'Sb S I'
_space_group_IT_number 62
_symmetry_space_group_name_Hall '-P 2c 2n'
_symmetry_space_group_name_H-M 'P n a m'
_cell_angle_alpha 90
_cell_angle_beta 90
_cell_angle_gamma 90
_cell_formula_units_Z 4
_cell_length_a 8.52
_cell_length_b 10.13
_cell_length_c 4.1
_cell_volume 353.861
_citation_journal_id_ASTM JUPSAU
_cod_data_source_file Kikuchi_JUPSAU_1967_1588.cif
_cod_data_source_block I1S1Sb1
_cod_original_cell_volume 353.8612
_cod_original_sg_symbol_Hall '-P 2ac 2n (-x,z,y)'
_cod_original_formula_sum 'I1 S1 Sb1'
_cod_database_code 1537520

loop_
_symmetry_equiv_pos_as_xyz
x,y,z
-x+1/2,y+1/2,-z
x+1/2,-y+1/2,-z+1/2
-x,-y,z+1/2
-x,-y,-z
x-1/2,-y-1/2,z
-x-1/2,y-1/2,z-1/2
x,y,-z-1/2

loop_
_atom_site_label
_atom_site_type_symbol
_atom_site_fract_x
_atom_site_fract_y
_atom_site_fract_z
_atom_site_occupancy
_atom_site_U_iso_or_equiv
S1 S-2 0.8404 0.0498 0.25 1 0.0
Sb1 Sb+3 0.1189 0.1243 0.25 1 0.0
I1 I-1 0.508 0.8276 0.25 1 0.0
